data_7229368
loop_
_publ_author_name
'Quarez, Eric'
'Deunf, Elise'
'Cadiou, Vincent'
'Gutel, Thibaut'
'Boucher, Florent'
'Guyomard, Dominique'
'Dolhem, Franck'
'Poizot, Philippe'

_publ_section_title
;
 Investigating the crystal structures of alkaline and alkaline-earth metal
 salts of 2,5-(dianilino)terephthalic acid
;
_journal_name_full CrystEngComm
_journal_paper_doi 10.1039/C7CE01501A
_journal_year 2017
_chemical_formula_moiety 'C20 H14 N2 O4, 2(H8 Li O4)'
_chemical_formula_sum 'C20 H30 Li2 N2 O12'
_chemical_formula_weight 504.3
_chemical_name_systematic ' ?'
_space_group_IT_number 14
_symmetry_cell_setting monoclinic
_symmetry_Int_Tables_number 14
_symmetry_space_group_name_Hall '-P 2ybc'
_symmetry_space_group_name_H-M 'P 1 21/c 1'
_audit_update_record
;
2017-10-04 deposited with the CCDC.
2017-10-19 downloaded from the CCDC.
;
_cell_angle_alpha 90
_cell_angle_beta 91.726(12)
_cell_angle_gamma 90
_cell_formula_units_Z 2
_cell_length_a 11.955(2)
_cell_length_b 6.2885(4)
_cell_length_c 16.030(2)
_cell_measurement_reflns_used 8246
_cell_measurement_temperature 173
_cell_measurement_theta_max 27.5
_cell_measurement_theta_min 1.7
_cell_volume 1204.6(3)
_computing_cell_refinement 'Dirax/LSQ (Duisenberg et al., 2000)'
_computing_data_collection 'Collect (Nonius BV, 1998)'
_computing_data_reduction 'EvalCCD (Duisenberg et al., 2003)'
_computing_molecular_graphics 'DIAMOND (Brandenburg, 1999)'
_computing_publication_material 'JANA2006 (Petricek et al., 2014) and publCIF (Westrip, 2010)'
_computing_structure_refinement 'JANA2006 (Petricek et al., 2014)'
_computing_structure_solution 'SHELXT (Sheldrick, 2015)'
_diffrn_ambient_temperature 173
_diffrn_detector 'CCD area detector'
_diffrn_measured_fraction_theta_full 1
_diffrn_measured_fraction_theta_max 1
_diffrn_measurement_device 'four-circle diffractometer'
_diffrn_measurement_device_type 'Bruker-Nonius Kappa CCD'
_diffrn_measurement_method 'phi and omega scans'
_diffrn_radiation_monochromator graphite
_diffrn_radiation_probe x-ray
_diffrn_radiation_source 'sealed X-ray tube'
_diffrn_radiation_type 'Mo K\a'
_diffrn_radiation_wavelength 0.71073
_diffrn_reflns_av_R_equivalents 0.0777
_diffrn_reflns_av_unetI/netI 0.0701
_diffrn_reflns_limit_h_max 13
_diffrn_reflns_limit_h_min -15
_diffrn_reflns_limit_k_max 8
_diffrn_reflns_limit_k_min -6
_diffrn_reflns_limit_l_max 20
_diffrn_reflns_limit_l_min -18
_diffrn_reflns_number 8246
_diffrn_reflns_theta_full 27.5
_diffrn_reflns_theta_max 27.5
_diffrn_reflns_theta_min 1.7
_exptl_absorpt_coefficient_mu 0.113
_exptl_absorpt_correction_T_max 0.9912
_exptl_absorpt_correction_T_min 0.9369
_exptl_absorpt_correction_type gaussian
_exptl_absorpt_process_details Jana2006
_exptl_crystal_colour yellow
_exptl_crystal_density_diffrn 1.3905
_exptl_crystal_description platelet
_exptl_crystal_F_000 532
_exptl_crystal_recrystallization_method 'Re-crystallisation from solvent'
_exptl_crystal_size_max 0.167
_exptl_crystal_size_mid 0.105
_exptl_crystal_size_min 0.096
_refine_diff_density_max 0.40
_refine_diff_density_min -0.38
_refine_ls_extinction_method none
_refine_ls_goodness_of_fit_gt 1.41
_refine_ls_goodness_of_fit_ref 1.40
_refine_ls_hydrogen_treatment mixed
_refine_ls_number_constraints 24
_refine_ls_number_parameters 199
_refine_ls_number_reflns 2767
_refine_ls_number_restraints 0
_refine_ls_R_factor_all 0.1290
_refine_ls_R_factor_gt 0.0490
_refine_ls_shift/su_max 0.0001
_refine_ls_shift/su_mean 0.0000
_refine_ls_structure_factor_coef Fsqd
_refine_ls_weighting_details w=1/(\s^2^(I)+0.0016I^2^)
_refine_ls_weighting_scheme sigma
_refine_ls_wR_factor_gt 0.0936
_refine_ls_wR_factor_ref 0.1298
_reflns_number_gt 1498
_reflns_number_total 2767
_reflns_threshold_expression I>3\s(I)
_cod_data_source_file c7ce01501a2.cif
_cod_data_source_block I_CCDC1
_cod_depositor_comments
;
The following automatic conversions were performed:

'_diffrn_radiation_probe' value 'X-ray' changed to 'x-ray' according
to
/home/data/users/saulius/crontab/automatic-downloads/rss-feeds/RSC/lib/dictionaries/cif_core.dic
dictionary named 'cif_core.dic' version 2.4.2 from 2011-04-26.

'_exptl_absorpt_correction_type' value 'Gaussian' changed to
'gaussian' according to
/home/data/users/saulius/crontab/automatic-downloads/rss-feeds/RSC/lib/dictionaries/cif_core.dic
dictionary named 'cif_core.dic' version 2.4.2 from 2011-04-26.

Automatic conversion script
Id: cif_fix_values 4973 2017-02-22 13:04:09Z antanas 
;
_cod_database_code 7229368

loop_
_space_group_symop_id
_space_group_symop_operation_xyz
1 x,y,z
2 -x,y+1/2,-z+1/2
3 -x,-y,-z
4 x,-y+1/2,z+1/2

loop_
_atom_site_label
_atom_site_type_symbol
_atom_site_fract_x
_atom_site_fract_y
_atom_site_fract_z
_atom_site_adp_type
_atom_site_U_iso_or_equiv
_atom_site_site_symmetry_multiplicity
_atom_site_occupancy
_atom_site_calc_flag
O11a O 0.20752(13) -0.4232(3) 0.04897(11) Uani 0.0268(6) 4 1 d
O12a O 0.29928(12) -0.1274(3) 0.01691(9) Uani 0.0214(5) 4 1 d
N21a N 0.00787(17) 0.3872(3) -0.08811(12) Uani 0.0210(7) 4 1 d
C1a C 0.09908(19) -0.1144(4) 0.01788(13) Uani 0.0182(7) 4 1 d
C2a C 0.00377(19) 0.1948(4) -0.04507(13) Uani 0.0193(8) 4 1 d
C3a C 0.10046(20) 0.0790(4) -0.02454(13) Uani 0.0198(8) 4 1 d
C11a C 0.20846(19) -0.2312(4) 0.02927(13) Uani 0.0190(8) 4 1 d
C21a C 0.08091(19) 0.4489(4) -0.14957(14) Uani 0.0202(8) 4 1 d
C22a C 0.0739(2) 0.6586(4) -0.17849(15) Uani 0.0236(8) 4 1 d
C23a C 0.1410(2) 0.7272(5) -0.24158(15) Uani 0.0300(9) 4 1 d
C24a C 0.2187(2) 0.5929(5) -0.27634(15) Uani 0.0334(9) 4 1 d
C25a C 0.2246(2) 0.3852(5) -0.24895(16) Uani 0.0346(10) 4 1 d
C26a C 0.1574(2) 0.3130(4) -0.18668(15) Uani 0.0280(9) 4 1 d
H3a H 0.170585 0.134886 -0.040253 Uiso 0.0238 4 1 d
H21a H -0.056(2) 0.477(4) -0.0826(16) Uiso 0.039(8) 4 1 d
H22a H 0.022501 0.754389 -0.154482 Uiso 0.0284 4 1 d
H23a H 0.133754 0.868887 -0.261554 Uiso 0.036 4 1 d
H24a H 0.26697 0.642761 -0.318111 Uiso 0.0401 4 1 d
H25a H 0.27592 0.290219 -0.273471 Uiso 0.0415 4 1 d
H26a H 0.163024 0.169256 -0.168777 Uiso 0.0336 4 1 d
O1b O 0.48808(16) 0.7008(3) 0.09258(11) Uani 0.0252(6) 4 1 d
O2b O 0.37169(15) 0.2848(3) 0.05189(11) Uani 0.0256(6) 4 1 d
O3b O 0.61718(16) 0.2613(3) 0.13076(12) Uani 0.0272(6) 4 1 d
O4b O 0.45602(17) 0.4400(4) 0.25620(12) Uani 0.0312(7) 4 1 d
Li1b Li 0.4753(3) 0.4094(7) 0.1362(3) Uani 0.0260(14) 4 1 d
H11b H 0.534(2) 0.707(5) 0.053(2) Uiso 0.054(10) 4 1 d
H12b H 0.420(3) 0.758(6) 0.067(2) Uiso 0.070(11) 4 1 d
H21b H 0.320(3) 0.382(6) 0.049(2) Uiso 0.069(12) 4 1 d
H22b H 0.341(3) 0.149(6) 0.042(2) Uiso 0.067(11) 4 1 d
H31b H 0.649(3) 0.210(6) 0.080(2) Uiso 0.083(12) 4 1 d
H32b H 0.669(2) 0.318(5) 0.1589(19) Uiso 0.042(10) 4 1 d
H41b H 0.421(3) 0.541(5) 0.286(2) Uiso 0.074(12) 4 1 d
H42b H 0.477(3) 0.348(6) 0.293(2) Uiso 0.074(13) 4 1 d

loop_
_atom_site_aniso_label
_atom_site_aniso_type_symbol
_atom_site_aniso_U_11
_atom_site_aniso_U_22
_atom_site_aniso_U_33
_atom_site_aniso_U_12
_atom_site_aniso_U_13
_atom_site_aniso_U_23
O11a O 0.0193(10) 0.0201(10) 0.0410(10) 0.0039(8) 0.0014(8) 0.0006(8)
O12a O 0.0123(9) 0.0246(10) 0.0275(9) 0.0008(7) 0.0010(7) -0.0006(7)
N21a N 0.0174(11) 0.0217(12) 0.0243(11) 0.0010(10) 0.0039(9) 0.0019(10)
C1a C 0.0172(13) 0.0209(14) 0.0164(11) 0.0021(11) -0.0014(10) -0.0030(10)
C2a C 0.0182(13) 0.0208(14) 0.0189(12) 0.0019(11) 0.0018(11) -0.0002(11)
C3a C 0.0136(13) 0.0258(15) 0.0201(12) -0.0013(11) 0.0016(10) -0.0028(11)
C11a C 0.0165(13) 0.0230(15) 0.0173(12) 0.0021(11) -0.0020(10) -0.0018(11)
C21a C 0.0156(12) 0.0229(15) 0.0219(12) -0.0026(11) -0.0031(11) -0.0030(11)
C22a C 0.0210(14) 0.0260(16) 0.0236(13) 0.0001(12) -0.0041(11) -0.0018(11)
C23a C 0.0274(15) 0.0350(17) 0.0271(13) -0.0072(13) -0.0084(12) 0.0073(13)
C24a C 0.0235(15) 0.056(2) 0.0206(13) -0.0055(14) -0.0007(12) 0.0091(14)
C25a C 0.0228(15) 0.056(2) 0.0252(13) 0.0101(14) 0.0055(12) 0.0029(14)
C26a C 0.0264(14) 0.0299(16) 0.0276(13) 0.0069(13) 0.0006(12) 0.0006(12)
O1b O 0.0216(10) 0.0287(11) 0.0252(10) 0.0006(9) -0.0017(9) 0.0014(8)
O2b O 0.0181(10) 0.0207(11) 0.0380(11) 0.0021(9) -0.0012(8) -0.0024(9)
O3b O 0.0209(10) 0.0350(12) 0.0254(10) -0.0003(9) -0.0017(9) -0.0044(9)
O4b O 0.0371(12) 0.0311(12) 0.0255(10) 0.0053(10) 0.0027(9) 0.0010(10)
Li1b Li 0.023(2) 0.024(3) 0.031(2) 0.0005(19) 0.0019(19) -0.0010(19)

loop_
_atom_type_symbol
_atom_type_scat_dispersion_real
_atom_type_scat_dispersion_imag
_atom_type_scat_source
C 0.0033 0.0016 'International Tables Vol C tables 4.2.6.8 and 6.1.1.1'
H 0.0000 0.0000 'International Tables Vol C tables 4.2.6.8 and 6.1.1.1'
Li -0.0003 0.0001 'International Tables Vol C tables 4.2.6.8 and 6.1.1.1'
N 0.0061 0.0033 'International Tables Vol C tables 4.2.6.8 and 6.1.1.1'
O 0.0106 0.0060 'International Tables Vol C tables 4.2.6.8 and 6.1.1.1'

loop_
_exptl_crystal_face_index_h
_exptl_crystal_face_index_k
_exptl_crystal_face_index_l
_exptl_crystal_face_perp_dist
24 -3 5 0.04975
-4 1 -2 0.06374
-20 -3 26 0.08444
16 -1 -22 0.11423
17 -30 3 0.20999
-14 -1 30 0.14872
1 10 -25 0.35046
-4 2 -11 0.07502
16 -5 30 0.13053
-19 -6 -20 0.10318

loop_
_geom_angle_atom_site_label_1
_geom_angle_atom_site_label_2
_geom_angle_atom_site_label_3
_geom_angle_site_symmetry_1
_geom_angle_site_symmetry_3
_geom_angle
C2a N21a C21a . . 128.6(2)
C2a C1a C3a 3_555 . 119.1(2)
C2a C1a C11a 3_555 . 123.3(2)
C3a C1a C11a . . 117.5(2)
N21a C2a C1a . 3_555 120.5(2)
N21a C2a C3a . . 121.8(2)
C1a C2a C3a 3_555 . 117.6(2)
C1a C3a C2a . . 123.2(2)
C1a C3a H3a . . 118.39
C2a C3a H3a . . 118.39
O11a C11a O12a . . 122.9(2)
O11a C11a C1a . . 119.2(2)
O12a C11a C1a . . 117.8(2)
N21a C21a C22a . . 117.7(2)
N21a C21a C26a . . 124.3(2)
C22a C21a C26a . . 118.0(2)
C21a C22a C23a . . 120.5(2)
C21a C22a H22a . . 119.76
C23a C22a H22a . . 119.76
C22a C23a C24a . . 121.1(3)
C22a C23a H23a . . 119.44
C24a C23a H23a . . 119.45
C23a C24a C25a . . 118.5(2)
C23a C24a H24a . . 120.74
C25a C24a H24a . . 120.74
C24a C25a C26a . . 121.2(3)
C24a C25a H25a . . 119.4
C26a C25a H25a . . 119.4
C21a C26a C25a . . 120.7(3)
C21a C26a H26a . . 119.66
C25a C26a H26a . . 119.66
Li1b O1b H11b . . 112(2)
Li1b O2b H21b . . 101(2)
Li1b O2b H22b . . 135(2)
H21b O2b H22b . . 111(3)
Li1b O3b H32b . . 114(2)
Li1b O4b H41b . . 131(2)
Li1b O4b H42b . . 125(2)
H41b O4b H42b . . 104(3)
O1b Li1b O2b . . 100.4(2)
O1b Li1b O3b . . 110.7(2)
O1b Li1b O4b . . 105.7(2)
O2b Li1b O3b . . 108.1(2)
O2b Li1b O4b . . 128.7(2)
O3b Li1b O4b . . 102.8(2)

loop_
_geom_bond_atom_site_label_1
_geom_bond_atom_site_label_2
_geom_bond_site_symmetry_2
_geom_bond_distance
O11a C11a . 1.248(3)
O12a C11a . 1.288(3)
N21a C2a . 1.394(3)
N21a C21a . 1.391(3)
C1a C2a 3_555 1.411(3)
C1a C3a . 1.394(3)
C1a C11a . 1.506(3)
C2a C3a . 1.397(3)
C3a H3a . 0.95
C21a C22a . 1.400(3)
C21a C26a . 1.397(3)
C22a C23a . 1.379(3)
C22a H22a . 0.95
C23a C24a . 1.385(4)
C23a H23a . 0.95
C24a C25a . 1.379(4)
C24a H24a . 0.95
C25a C26a . 1.377(4)
C25a H25a . 0.95
C26a H26a . 0.95
O1b Li1b . 1.969(5)
O1b H11b . 0.85(3)
O2b Li1b . 1.969(4)
O2b H21b . 0.87(4)
O2b H22b . 0.94(4)
O3b Li1b . 1.940(5)
O3b H32b . 0.84(3)
O4b Li1b . 1.953(4)
O4b H41b . 0.91(3)
O4b H42b . 0.86(4)

loop_
_geom_hbond_atom_site_label_D
_geom_hbond_atom_site_label_H
_geom_hbond_atom_site_label_A
_geom_hbond_site_symmetry_A
_geom_hbond_distance_DH
_geom_hbond_distance_HA
_geom_hbond_distance_DA
_geom_hbond_angle_DHA
C3a H3a O12a . 0.95 2.42 2.771(3) 101.77
N21a H21a O11a 3_555 0.95(3) 1.94(3) 2.678(3) 133(2)
O1b H11b O2b 3_665 0.85(3) 2.06(3) 2.901(3) 173(3)
O1b H12b O12a 1_565 0.97(3) 1.78(3) 2.751(2) 177(3)
O2b H21b O11a 1_565 0.87(4) 1.82(4) 2.687(3) 176(3)
O2b H22b O12a . 0.94(4) 1.85(4) 2.784(3) 172(3)
O3b H31b O12a 3_655 0.97(4) 1.76(4) 2.730(3) 176(3)
O3b H31b C11a 3_655 0.97(4) 2.48(4) 3.359(3) 151(3)
O3b H32b C24a 3_665 0.84(3) 2.35(3) 3.140(3) 159(3)
O4b H41b O3b 2_655 0.91(3) 1.98(3) 2.869(3) 164(3)
O4b H42b O1b 2_645 0.86(4) 2.09(4) 2.913(3) 162(3)
